data_7706456
loop_
_publ_author_name
'Xia, Tifeng'
'Wan, Yating'
'Yan, Xiayan'
'Hu, Li'
'Wu, Zhigang'
'Zhang, Jun'

_publ_section_title
;
 The ratiometric detection of the biomarker Ap5A for dry eye disease and
 physiological temperature using a rare trinuclear lanthanide
 metal-organic framework.
;
_journal_issue 8
_journal_name_full 'Dalton transactions (Cambridge, England : 2003)'
_journal_page_first 2792
_journal_page_last 2799
_journal_paper_doi 10.1039/d0dt03647a
_journal_volume 50
_journal_year 2021
_chemical_formula_moiety '0.5(C76 H46 Eu6 O36), 1(O), 0.96(C O), 0.33(H6 O3)'
_chemical_formula_sum 'C38.96 H25 Eu3 O20.96'
_chemical_formula_weight 1284.35
_space_group_crystal_system hexagonal
_space_group_IT_number 176
_space_group_name_Hall '-P 6c'
_space_group_name_H-M_alt 'P 63/m'
_atom_sites_solution_hydrogens mixed
_audit_block_doi 10.5517/ccdc.csd.cc26fd02
_audit_creation_date 2021-01-14
_audit_creation_method
;
Olex2 1.2-beta
(compiled 2015.08.17 svn.r3210 for OlexSys, GUI svn.r5083)
;
_audit_update_record
;
2021-01-18 deposited with the CCDC.	2021-01-19 downloaded from the CCDC.
;
_cell_angle_alpha 90
_cell_angle_beta 90
_cell_angle_gamma 120
_cell_formula_units_Z 2
_cell_length_a 10.5738(4)
_cell_length_b 10.5738(4)
_cell_length_c 24.7974(10)
_cell_measurement_reflns_used 7901
_cell_measurement_temperature 293(2)
_cell_measurement_theta_max 23.040
_cell_measurement_theta_min 2.224
_cell_volume 2401.04(16)
_computing_cell_refinement 'SAINT v7.68A (Bruker, 2009)'
_computing_data_collection 'SAINT v7.68A (Bruker, 2009)'
_computing_data_reduction 'SAINT v7.68A (Bruker, 2009)'
_computing_molecular_graphics 'Olex2 (Dolomanov et al., 2009)'
_computing_publication_material 'Olex2 (Dolomanov et al., 2009)'
_computing_structure_refinement 'ShelXL (Sheldrick, 2015)'
_computing_structure_solution 'SIR2004 (Burla et al., 2007)'
_diffrn_ambient_temperature 293(2)
_diffrn_measured_fraction_theta_full 0.995
_diffrn_measured_fraction_theta_max 0.995
_diffrn_measurement_device_type 'CCD area detector'
_diffrn_measurement_method 'phi and omega scans'
_diffrn_radiation_monochromator graphite
_diffrn_radiation_type MoK\a
_diffrn_radiation_wavelength 0.71073
_diffrn_reflns_av_R_equivalents 0.0309
_diffrn_reflns_av_unetI/netI 0.0108
_diffrn_reflns_Laue_measured_fraction_full 0.995
_diffrn_reflns_Laue_measured_fraction_max 0.995
_diffrn_reflns_limit_h_max 11
_diffrn_reflns_limit_h_min -11
_diffrn_reflns_limit_k_max 11
_diffrn_reflns_limit_k_min -11
_diffrn_reflns_limit_l_max 26
_diffrn_reflns_limit_l_min -27
_diffrn_reflns_number 19898
_diffrn_reflns_point_group_measured_fraction_full 0.995
_diffrn_reflns_point_group_measured_fraction_max 0.995
_diffrn_reflns_theta_full 23.140
_diffrn_reflns_theta_max 23.140
_diffrn_reflns_theta_min 1.642
_exptl_absorpt_coefficient_mu 3.944
_exptl_absorpt_correction_T_max 0.437
_exptl_absorpt_correction_T_min 0.345
_exptl_absorpt_correction_type multi-scan
_exptl_absorpt_process_details
;
SADABS-2008/1 (Bruker,2008) was used for absorption correction.
wR2(int) was 0.0648 before and 0.0340 after correction.
The Ratio of minimum to maximum transmission is 0.8506.
The \l/2 correction factor is 0.0015.
;
_exptl_crystal_colour colourless
_exptl_crystal_colour_primary colourless
_exptl_crystal_density_diffrn 1.776
_exptl_crystal_description block
_exptl_crystal_F_000 1231
_exptl_crystal_size_max 0.28
_exptl_crystal_size_mid 0.25
_exptl_crystal_size_min 0.21
_refine_diff_density_max 1.285
_refine_diff_density_min -1.621
_refine_diff_density_rms 0.124
_refine_ls_extinction_method none
_refine_ls_goodness_of_fit_ref 1.175
_refine_ls_hydrogen_treatment mixed
_refine_ls_matrix_type full
_refine_ls_number_parameters 182
_refine_ls_number_reflns 1167
_refine_ls_number_restraints 193
_refine_ls_restrained_S_all 2.283
_refine_ls_R_factor_all 0.0428
_refine_ls_R_factor_gt 0.0405
_refine_ls_shift/su_max 0.000
_refine_ls_shift/su_mean 0.000
_refine_ls_structure_factor_coef Fsqd
_refine_ls_weighting_details 'w=1/[\s^2^(Fo^2^)+(0.0479P)^2^+15.6096P] where P=(Fo^2^+2Fc^2^)/3'
_refine_ls_weighting_scheme calc
_refine_ls_wR_factor_gt 0.1031
_refine_ls_wR_factor_ref 0.1043
_reflns_Friedel_coverage 0.000
_reflns_number_gt 1100
_reflns_number_total 1167
_reflns_threshold_expression 'I > 2\s(I)'
_cod_data_source_file d0dt03647a2.cif
_cod_data_source_block EuNDC
_cod_depositor_comments 'Adding full bibliography for 7706456.cif.'
_cod_original_cell_volume 2401.0(2)
_cod_database_code 7706456
_shelx_space_group_comment
;
The symmetry employed for this shelxl refinement is uniquely defined
by the following loop, which should always be used as a source of
symmetry information in preference to the above space-group names.
They are only intended as comments.
;
_olex2_refinement_description
;
1. Fixed Uiso
 At 1.2 times of:
  All C(H) groups
 At 1.5 times of:
  All O(H,H) groups
2. Restrained distances
 C7-O3
 1.3 with sigma of 0.02
 C7-O4
 1.3 with sigma of 0.02
 C8-O6
 1.25 with sigma of 0.001
 O5-H5
 0.85 with sigma of 0.001
 H3AA-O3A
 0.85 with sigma of 0.001
 O3A-H3AB
 0.85 with sigma of 0.001
 O3-C7 \\sim C7-O4
 with sigma of 0.02
 Eu1-H5_$3 \\sim H5_$3-Eu1_$4
 with sigma of 0.02
 Eu1_$4-H5_$3 \\sim H5_$3-Eu1_$3
 with sigma of 0.02
3. Uiso/Uaniso restraints and constraints
O4 \\sim O3 \\sim C7 \\sim O3A \\sim O4A: within 2A with sigma of 0.01 and
sigma for terminal atoms of 0.01
Uanis(O4) \\sim Ueq: with sigma of 0.1 and sigma for terminal atoms of 0.2
Uanis(O2A) = Uanis(O2)
Uanis(C8) = Uanis(O6)
Uanis(C0AA) = Uanis(C2A)
Uanis(C6A) = Uanis(C1AA)
Uanis(C3) = Uanis(C3A)
Uanis(C4A) = Uanis(C4)
Uanis(C5) = Uanis(C5A)
4. Rigid body (RIGU) restrains
 All non-hydrogen atoms
 with sigma for 1-2 distances of 0.004 and sigma for 1-3 distances of 0.004
5. Others
 Sof(C0AA)=Sof(C1AA)=Sof(H1AA)=1-FVAR(1)
 Sof(C2A)=Sof(C6A)=Sof(H6A)=FVAR(1)
 Fixed Sof: O2(0.5) O1A(0.5) O1(0.5) O3(0.33333) O3A(0.16667) H3AA(0.16667)
 H3AB(0.16667) O4(0.33333) C1A(0.5) C1(0.5) C3(0.5) H3(0.5) C4(0.5) C5(0.5)
 H5A(0.5) C7(0.33333) H7(0.33333) O7(0.16667) O2A(0.5) O6(0.16) C8(0.16)
 O4A(0.16667) H4AA(0.16667) H4AB(0.16667) H5(0.16666) C3A(0.5) H3A(0.5)
 C4A(0.5) C5A(0.5) H5AA(0.5)
6.a Rotating group:
 O3A(H3AA,H3AB), O4A(H4AA,H4AB)
6.b Aromatic/amide H refined with riding coordinates:
 C3(H3), C5(H5A), C6A(H6A), C7(H7), C1AA(H1AA), C3A(H3A), C5A(H5AA)
;
_shelx_shelxl_version_number 2014/7
_olex2_submission_special_instructions 'No special instructions were received'

loop_
_space_group_symop_operation_xyz
'x, y, z'
'x-y, x, z+1/2'
'-y, x-y, z'
'-x, -y, z+1/2'
'-x+y, -x, z'
'y, -x+y, z+1/2'
'-x, -y, -z'
'-x+y, -x, -z-1/2'
'y, -x+y, -z'
'x, y, -z-1/2'
'x-y, x, -z'
'-y, x-y, -z-1/2'

loop_
_atom_site_label
_atom_site_type_symbol
_atom_site_fract_x
_atom_site_fract_y
_atom_site_fract_z
_atom_site_U_iso_or_equiv
_atom_site_adp_type
_atom_site_occupancy
_atom_site_site_symmetry_order
_atom_site_calc_flag
_atom_site_refinement_flags_posn
_atom_site_refinement_flags_adp
_atom_site_refinement_flags_occupancy
_atom_site_disorder_assembly
_atom_site_disorder_group
Eu1 Eu 0.82938(6) 0.58556(6) 0.7500 0.0400(3) Uani 1 2 d DS TU P . .
O2 O 0.963(2) 0.5259(18) 0.6916(9) 0.060(4) Uani 0.5 1 d . U . A 2
O1A O 0.7586(19) 0.580(2) 0.6575(8) 0.061(5) Uani 0.5 1 d . U . A 1
O1 O 0.705(3) 0.543(3) 0.6682(9) 0.072(6) Uani 0.5 1 d . U . A 2
O3 O 0.739(3) 0.753(2) 0.7620(13) 0.078(7) Uani 0.3333 1 d D U . A -1
O3A O 0.801(6) 0.790(5) 0.758(3) 0.078(8) Uani 0.1667 1 d D U . A -2
H3AA H 0.8439 0.8650 0.7793 0.118 Uiso 0.1667 1 d DGR . . A -2
H3AB H 0.7663 0.8268 0.7324 0.118 Uiso 0.1667 1 d DGR . . A -2
O4 O 0.721(4) 0.943(3) 0.7681(8) 0.078(7) Uani 0.3333 1 d D U . A -1
O5 O 0.6667 0.3333 0.7500 0.021(2) Uani 1 6 d DS TU P A .
C1A C 0.627(3) 0.523(3) 0.6546(11) 0.045(6) Uani 0.5 1 d . U . A 1
C1 C 0.572(3) 0.489(3) 0.6574(12) 0.053(6) Uani 0.5 1 d . U . A 2
C2A C 0.566(10) 0.509(8) 0.598(2) 0.051(4) Uani 0.41(19) 1 d . U . A 1
C3 C 0.643(6) 0.544(9) 0.557(2) 0.055(7) Uani 0.5 1 d . U . A 1
H3 H 0.7433 0.5832 0.5597 0.066 Uiso 0.5 1 calc R . . A 1
C4 C 0.567(6) 0.520(7) 0.4974(12) 0.053(3) Uani 0.5 1 d . U . A 1
C5 C 0.659(8) 0.550(8) 0.4621(17) 0.073(4) Uani 0.5 1 d . U . A 1
H5A H 0.7554 0.5734 0.4675 0.087 Uiso 0.5 1 calc R . . A 1
C6A C 0.415(12) 0.456(7) 0.595(3) 0.067(4) Uani 0.41(19) 1 d . U . A 1
H6A H 0.3588 0.4254 0.6267 0.080 Uiso 0.41(19) 1 calc R . . A 1
C7 C 0.748(4) 0.862(3) 0.7349(9) 0.077(6) Uani 0.3333 1 d D U . A -1
H7 H 0.7706 0.8804 0.6984 0.092 Uiso 0.3333 1 calc R . . A -1
O7 O 1.0000 1.0000 0.6107(13) 0.24(3) Uani 0.5 3 d S TU P . .
O2A O 0.925(2) 0.4550(19) 0.6957(9) 0.060(4) Uani 0.5 1 d . U . A 1
O6 O 1.306(6) 1.638(9) 0.7010(10) 0.066(11) Uani 0.16 1 d D U . B -1
C8 C 1.231(4) 1.592(5) 0.7431(14) 0.066(11) Uani 0.16 1 d D U . B -1
O4A O 0.712(9) 0.942(7) 0.789(2) 0.076(8) Uani 0.1667 1 d . U . C -3
H4AA H 0.6830 0.9363 0.8210 0.114 Uiso 0.1667 1 d GR . . C -3
H4AB H 0.7898 0.9373 0.7882 0.114 Uiso 0.1667 1 d GR . . C -3
H5 H 0.6667 0.3333 0.78428(4) 0.03(7) Uiso 0.5 3 d DS T P . .
C0AA C 0.529(8) 0.491(6) 0.6006(14) 0.051(4) Uani 0.59(19) 1 d . U . A 2
C1AA C 0.380(7) 0.454(4) 0.5898(17) 0.067(4) Uani 0.59(19) 1 d . U . A 2
H1AA H 0.3173 0.4342 0.6190 0.080 Uiso 0.59(19) 1 calc R . . A 2
C3A C 0.616(6) 0.516(9) 0.557(2) 0.055(7) Uani 0.5 1 d . U . A 2
H3A H 0.7093 0.5295 0.5629 0.066 Uiso 0.5 1 calc R . . A 2
C4A C 0.578(6) 0.522(7) 0.5076(11) 0.053(3) Uani 0.5 1 d . U . A 2
C5A C 0.667(8) 0.554(9) 0.4534(17) 0.073(4) Uani 0.5 1 d . U . A 2
H5AA H 0.7649 0.5806 0.4561 0.087 Uiso 0.5 1 calc R . . A 2

loop_
_atom_site_aniso_label
_atom_site_aniso_U_11
_atom_site_aniso_U_22
_atom_site_aniso_U_33
_atom_site_aniso_U_23
_atom_site_aniso_U_13
_atom_site_aniso_U_12
Eu1 0.0475(4) 0.0327(4) 0.0376(4) 0.000 0.000 0.0183(3)
O2 0.064(8) 0.089(12) 0.032(5) 0.006(8) 0.012(5) 0.043(9)
O1A 0.055(8) 0.079(12) 0.041(7) 0.012(6) -0.003(6) 0.028(8)
O1 0.077(11) 0.073(12) 0.051(9) 0.023(7) -0.011(7) 0.026(9)
O3 0.145(14) 0.069(8) 0.050(15) 0.003(8) 0.010(12) 0.076(9)
O3A 0.145(15) 0.068(9) 0.050(16) 0.004(9) 0.010(13) 0.074(10)
O4 0.151(13) 0.072(8) 0.050(16) 0.000(9) 0.011(12) 0.084(9)
O5 0.023(3) 0.023(3) 0.018(6) 0.000 0.000 0.0115(16)
C1A 0.053(9) 0.045(14) 0.035(6) 0.010(6) -0.001(6) 0.023(9)
C1 0.079(11) 0.039(13) 0.038(7) 0.008(7) -0.010(7) 0.027(10)
C2A 0.067(11) 0.050(9) 0.035(4) 0.010(4) -0.004(6) 0.029(10)
C3 0.070(13) 0.06(2) 0.034(4) 0.010(7) -0.004(7) 0.033(13)
C4 0.065(8) 0.065(6) 0.033(6) 0.010(8) -0.002(7) 0.036(6)
C5 0.074(7) 0.109(9) 0.035(8) 0.011(8) 0.002(7) 0.047(6)
C6A 0.069(11) 0.085(8) 0.042(7) 0.007(6) -0.006(6) 0.037(8)
C7 0.146(13) 0.069(8) 0.051(15) 0.001(8) 0.009(11) 0.081(9)
O7 0.34(5) 0.34(5) 0.030(17) 0.000 0.000 0.17(2)
O2A 0.064(8) 0.089(12) 0.032(5) 0.006(8) 0.012(5) 0.043(9)
O6 0.037(18) 0.05(2) 0.08(2) 0.02(3) 0.00(3) -0.002(14)
C8 0.037(18) 0.05(2) 0.08(2) 0.02(3) 0.00(3) -0.002(14)
O4A 0.147(13) 0.070(9) 0.051(17) -0.002(11) 0.016(14) 0.084(10)
C0AA 0.067(11) 0.050(9) 0.035(4) 0.010(4) -0.004(6) 0.029(10)
C1AA 0.069(11) 0.085(8) 0.042(7) 0.007(6) -0.006(6) 0.037(8)
C3A 0.070(13) 0.06(2) 0.034(4) 0.010(7) -0.004(7) 0.033(13)
C4A 0.065(8) 0.065(6) 0.033(6) 0.010(8) -0.002(7) 0.036(6)
C5A 0.074(7) 0.109(9) 0.035(8) 0.011(8) 0.002(7) 0.047(6)

loop_
_atom_type_symbol
_atom_type_description
_atom_type_scat_dispersion_real
_atom_type_scat_dispersion_imag
_atom_type_scat_source
C C 0.0033 0.0016 'International Tables Vol C Tables 4.2.6.8 and 6.1.1.4'
H H 0.0000 0.0000 'International Tables Vol C Tables 4.2.6.8 and 6.1.1.4'
Eu Eu -0.1578 3.6682 'International Tables Vol C Tables 4.2.6.8 and 6.1.1.4'
O O 0.0106 0.0060 'International Tables Vol C Tables 4.2.6.8 and 6.1.1.4'

loop_
_geom_angle_atom_site_label_1
_geom_angle_atom_site_label_2
_geom_angle_atom_site_label_3
_geom_angle
_geom_angle_site_symmetry_1
_geom_angle_site_symmetry_3
_geom_angle_publ_flag
O2 Eu1 O2 77.4(11) 10_557 . ?
O2 Eu1 O1 148.3(8) . 10_557 ?
O2 Eu1 O1 76.4(9) . . ?
O2 Eu1 O1 76.4(9) 10_557 10_557 ?
O2 Eu1 O1 148.3(8) 10_557 . ?
O2 Eu1 O3A 125(2) 10_557 . ?
O2 Eu1 O3A 133.1(17) . . ?
O2 Eu1 O5 83.7(4) 10_557 . ?
O2 Eu1 O5 83.7(4) . . ?
O2 Eu1 H5 96.3(4) . . ?
O2 Eu1 H5 71.6(5) 10_557 . ?
O1A Eu1 O1A 145.1(9) 10_557 . ?
O1A Eu1 O3 70.6(9) 10_557 . ?
O1A Eu1 O3 84.4(10) . . ?
O1A Eu1 O2A 71.2(8) . . ?
O1A Eu1 O2A 135.6(7) 10_557 . ?
O1A Eu1 O2A 71.2(8) 10_557 10_557 ?
O1A Eu1 O2A 135.6(7) . 10_557 ?
O1A Eu1 H5 105.1(5) . . ?
O1A Eu1 H5 67.0(5) 10_557 . ?
O1 Eu1 O1 120.7(12) 10_557 . ?
O1 Eu1 O3A 77.5(19) 10_557 . ?
O1 Eu1 O3A 86(2) . . ?
O1 Eu1 O5 76.0(5) . . ?
O1 Eu1 O5 76.0(5) 10_557 . ?
O1 Eu1 H5 94.0(5) . . ?
O1 Eu1 H5 58.5(6) 10_557 . ?
O3 Eu1 O2A 153.8(9) . . ?
O3 Eu1 O2A 139.8(9) . 10_557 ?
O3 Eu1 H5 115.3(6) . . ?
O3A Eu1 O5 133.8(13) . . ?
O3A Eu1 H5 128.4(13) . . ?
O5 Eu1 O1A 86.0(5) . 10_557 ?
O5 Eu1 O1A 86.0(5) . . ?
O5 Eu1 O3 120.0(6) . . ?
O5 Eu1 O2A 68.8(4) . 10_557 ?
O5 Eu1 O2A 68.8(4) . . ?
O5 Eu1 O4A 141.9(15) . 3_765 ?
O5 Eu1 H5 19.95(2) . . ?
O2A Eu1 O2A 65.8(10) 10_557 . ?
O2A Eu1 H5 81.1(4) . . ?
O2A Eu1 H5 58.3(4) 10_557 . ?
O4A Eu1 H5 127.2(12) 3_765 . ?
C1 O2 Eu1 128.6(18) 5_665 . ?
C1A O1A Eu1 109.5(17) . . ?
C1 O1 Eu1 131.9(18) . . ?
C7 O3 Eu1 135(2) . . ?
Eu1 O3A H3AA 130.0 . . ?
Eu1 O3A H3AB 127.0 . . ?
H3AA O3A H3AB 100.1 . . ?
C7 O4 Eu1 125.9(19) . 8_677 ?
Eu1 O5 Eu1 120.000(1) 8_667 . ?
Eu1 O5 Eu1 120.0 . 3_655 ?
Eu1 O5 Eu1 120.0 8_667 3_655 ?
Eu1 O5 H5 90.0 8_667 . ?
Eu1 O5 H5 90.0 3_655 . ?
Eu1 O5 H5 90.0 . . ?
O1A C1A Eu1 48.4(15) . . ?
O1A C1A C2A 115(4) . . ?
O1A C1A O2A 122(3) . 3_655 ?
C2A C1A Eu1 164(4) . . ?
O2A C1A Eu1 73.9(16) 3_655 . ?
O2A C1A C2A 122(4) 3_655 . ?
O2 C1 Eu1 34.1(13) 3_655 3_655 ?
O2 C1 O1 124(3) 3_655 . ?
O2 C1 C0AA 118(3) 3_655 . ?
O1 C1 Eu1 102.9(17) . 3_655 ?
O1 C1 C0AA 119(4) . . ?
C0AA C1 Eu1 130(3) . 3_655 ?
C3 C2A C1A 123(6) . . ?
C3 C2A C6A 122(4) . . ?
C6A C2A C1A 115(7) . . ?
C2A C3 H3 120.2 . . ?
C2A C3 C4 120(5) . . ?
C4 C3 H3 120.2 . . ?
C4 C4 C3 110(4) 7_666 . ?
C5 C4 C3 110(5) . . ?
C5 C4 C4 140(5) . 7_666 ?
C4 C5 H5A 125.8 . . ?
C4 C5 C6A 108(6) . 7_666 ?
C6A C5 H5A 125.8 7_666 . ?
C2A C6A C5 119(5) . 7_666 ?
C2A C6A H6A 120.5 . . ?
C5 C6A H6A 120.5 7_666 . ?
O3 C7 O4 108(2) . . ?
O3 C7 H7 126.0 . . ?
O4 C7 H7 126.0 . . ?
Eu1 O2A Eu1 96.4(6) . 8_667 ?
C1A O2A Eu1 141.9(19) 5_665 . ?
C1A O2A Eu1 81.6(16) 5_665 8_667 ?
H4AA O4A H4AB 109.4 . . ?
C1AA C0AA C1 118(5) . . ?
C3A C0AA C1 125(5) . . ?
C3A C0AA C1AA 117(3) . . ?
C0AA C1AA H1AA 118.2 . . ?
C5A C1AA C0AA 124(4) 7_666 . ?
C5A C1AA H1AA 118.2 7_666 . ?
C0AA C3A H3A 117.9 . . ?
C4A C3A C0AA 124(6) . . ?
C4A C3A H3A 117.9 . . ?
C3A C4A C4A 122(6) . 7_666 ?
C3A C4A C5A 131(6) . . ?
C4A C4A C5A 107(4) 7_666 . ?
C1AA C5A C4A 126(7) 7_666 . ?
C1AA C5A H5AA 117.1 7_666 . ?
C4A C5A H5AA 117.1 . . ?

loop_
_geom_bond_atom_site_label_1
_geom_bond_atom_site_label_2
_geom_bond_distance
_geom_bond_site_symmetry_2
_geom_bond_publ_flag
Eu1 O2 2.318(19) 10_557 ?
Eu1 O2 2.318(19) . ?
Eu1 O1A 2.405(19) . ?
Eu1 O1A 2.405(19) 10_557 ?
Eu1 O1 2.33(2) 10_557 ?
Eu1 O1 2.33(2) . ?
Eu1 O3 2.41(2) . ?
Eu1 O3A 2.34(5) . ?
Eu1 O5 2.3419(5) . ?
Eu1 O2A 2.48(2) 10_557 ?
Eu1 O2A 2.48(2) . ?
Eu1 O4A 2.41(6) 3_765 ?
Eu1 H5 2.4913(6) . ?
O2 C1 1.23(4) 5_665 ?
O1A C1A 1.21(3) . ?
O1 C1 1.26(3) . ?
O3 C7 1.298(16) . ?
O3A H3AA 0.8702 . ?
O3A H3AB 0.9103 . ?
O4 Eu1 2.29(3) 8_677 ?
O4 C7 1.320(15) . ?
O5 Eu1 2.3419(5) 8_667 ?
O5 Eu1 2.3419(5) 3_655 ?
O5 H5 0.8500(11) . ?
C1A C2A 1.53(5) . ?
C1A O2A 1.27(3) 3_655 ?
C1 Eu1 3.23(3) 3_655 ?
C1 O2 1.23(4) 3_655 ?
C1 C0AA 1.48(4) . ?
C2A C3 1.24(9) . ?
C2A C6A 1.40(5) . ?
C3 H3 0.9300 . ?
C3 C4 1.63(7) . ?
C4 C4 1.27(11) 7_666 ?
C4 C5 1.23(8) . ?
C5 H5A 0.9300 . ?
C5 C6A 1.61(11) 7_666 ?
C6A C5 1.61(11) 7_666 ?
C6A H6A 0.9300 . ?
C7 H7 0.9300 . ?
O2A Eu1 2.945(16) 8_667 ?
O2A C1A 1.27(3) 5_665 ?
O6 C8 1.2500(12) . ?
O4A H4AA 0.8499 . ?
O4A H4AB 0.8501 . ?
C0AA C1AA 1.45(3) . ?
C0AA C3A 1.36(7) . ?
C1AA H1AA 0.9300 . ?
C1AA C5A 1.17(7) 7_666 ?
C3A H3A 0.9300 . ?
C3A C4A 1.30(7) . ?
C4A C4A 1.53(10) 7_666 ?
C4A C5A 1.57(7) . ?
C5A C1AA 1.17(7) 7_666 ?
C5A H5AA 0.9300 . ?

loop_
_geom_torsion_atom_site_label_1
_geom_torsion_atom_site_label_2
_geom_torsion_atom_site_label_3
_geom_torsion_atom_site_label_4
_geom_torsion
_geom_torsion_site_symmetry_1
_geom_torsion_site_symmetry_2
_geom_torsion_site_symmetry_3
_geom_torsion_site_symmetry_4
_geom_torsion_publ_flag
Eu1 O1A C1A C2A -179(3) . . . . ?
Eu1 O1A C1A O2A -3(3) . . . 3_655 ?
Eu1 O1 C1 Eu1 -35(2) . . . 3_655 ?
Eu1 O1 C1 O2 -5(4) . . . 3_655 ?
Eu1 O1 C1 C0AA 174(2) . . . . ?
Eu1 O3 C7 O4 -159(3) . . . . ?
Eu1 O4 C7 O3 169(2) 8_677 . . . ?
Eu1 C1A C2A C3 2(14) . . . . ?
Eu1 C1A C2A C6A -177(7) . . . . ?
Eu1 C1 C0AA C1AA 49(4) 3_655 . . . ?
Eu1 C1 C0AA C3A -127(6) 3_655 . . . ?
O2 C1 C0AA C1AA 10(5) 3_655 . . . ?
O2 C1 C0AA C3A -166(5) 3_655 . . . ?
O1A C1A C2A C3 5(7) . . . . ?
O1A C1A C2A C6A -174(4) . . . . ?
O1 C1 C0AA C1AA -169(3) . . . . ?
O1 C1 C0AA C3A 15(6) . . . . ?
C1A C2A C3 C4 178(6) . . . . ?
C1A C2A C6A C5 175(5) . . . 7_666 ?
C1 C0AA C1AA C5A -177(6) . . . 7_666 ?
C1 C0AA C3A C4A -178(7) . . . . ?
C2A C3 C4 C4 7(12) . . . 7_666 ?
C2A C3 C4 C5 -175(7) . . . . ?
C3 C2A C6A C5 -4(9) . . . 7_666 ?
C3 C4 C5 C6A -173(5) . . . 7_666 ?
C4 C4 C5 C6A 3(18) 7_666 . . 7_666 ?
C6A C2A C3 C4 -3(10) . . . . ?
O2A C1A C2A C3 -171(6) 3_655 . . . ?
O2A C1A C2A C6A 10(6) 3_655 . . . ?
C0AA C3A C4A C4A -9(14) . . . 7_666 ?
C0AA C3A C4A C5A 178(6) . . . . ?
C1AA C0AA C3A C4A 7(10) . . . . ?
C3A C0AA C1AA C5A -1(8) . . . 7_666 ?
C3A C4A C5A C1AA 174(7) . . . 7_666 ?
C4A C4A C5A C1AA 0(12) 7_666 . . 7_666 ?
